data_2209845
loop_
_publ_author_name
'Jorden Paul Kass'
'Cesar H. Zambrano'
'Matthias Zeller'
'Allen D. Hunter'
'Eric Efrain Dueno'

_publ_section_title
;
 2,8,14,20-Tetraphenylpyrogallol[4]arene dimethylformamide octasolvate
;
_journal_coeditor_code HB2095
_journal_issue 8
_journal_name_full 'Acta Crystallographica Section E'
_journal_page_first o3179
_journal_page_last o3180
_journal_paper_doi 10.1107/S160053680602469X
_journal_volume 62
_journal_year 2006
_chemical_formula_iupac 'C52 H40 O12, 8C3 H7 N O'
_chemical_formula_moiety 'C52 H40 O12, 8C3 H7 N O'
_chemical_formula_sum 'C76 H96 N8 O20'
_chemical_formula_weight 1441.61
_chemical_melting_point 632
_chemical_name_common 2,8,14,20-Tetra(phenyl)pyrogallol[4]arene
_chemical_name_systematic
;
2,8,14,20-Tetraphenylpyrogallol[4]arene dimethylformamide octasolvate
;
_space_group_IT_number 2
_symmetry_cell_setting triclinic
_symmetry_space_group_name_Hall '-P 1'
_symmetry_space_group_name_H-M 'P -1'
_atom_sites_solution_hydrogens geom
_atom_sites_solution_primary direct
_atom_sites_solution_secondary difmap
_audit_creation_method SHELXL-97
_cell_angle_alpha 105.282(5)
_cell_angle_beta 101.099(5)
_cell_angle_gamma 106.854(5)
_cell_formula_units_Z 1
_cell_length_a 12.199(4)
_cell_length_b 12.397(4)
_cell_length_c 13.712(4)
_cell_measurement_reflns_used 8495
_cell_measurement_temperature 100(2)
_cell_measurement_theta_max 30.59
_cell_measurement_theta_min 2.56
_cell_volume 1831.4(10)
_computing_cell_refinement 'SAINT-Plus (Bruker, 2002)'
_computing_data_collection 'SMART (Bruker, 2002)'
_computing_data_reduction SAINT-Plus
_computing_molecular_graphics SHELXTL
_computing_publication_material SHELXTL
_computing_structure_refinement SHELXTL
_computing_structure_solution 'SHELXTL (Bruker, 2003)'
_diffrn_ambient_temperature 100(2)
_diffrn_measured_fraction_theta_full 0.991
_diffrn_measured_fraction_theta_max 0.991
_diffrn_measurement_device_type 'Bruker SMART APEX CCD'
_diffrn_measurement_method \w
_diffrn_radiation_monochromator graphite
_diffrn_radiation_source 'fine-focus sealed tube'
_diffrn_radiation_type MoK\a
_diffrn_radiation_wavelength 0.71073
_diffrn_reflns_av_R_equivalents 0.0418
_diffrn_reflns_av_sigmaI/netI 0.0689
_diffrn_reflns_limit_h_max 16
_diffrn_reflns_limit_h_min -16
_diffrn_reflns_limit_k_max 16
_diffrn_reflns_limit_k_min -16
_diffrn_reflns_limit_l_max 18
_diffrn_reflns_limit_l_min -18
_diffrn_reflns_number 18122
_diffrn_reflns_theta_full 28.28
_diffrn_reflns_theta_max 28.28
_diffrn_reflns_theta_min 1.61
_diffrn_standards_decay_% 0
_diffrn_standards_number 0
_exptl_absorpt_coefficient_mu 0.095
_exptl_absorpt_correction_T_max 1
_exptl_absorpt_correction_T_min 0.768
_exptl_absorpt_correction_type multi-scan
_exptl_absorpt_process_details '(SADABS in SAINT-Plus; Bruker, 2002)'
_exptl_crystal_colour colourless
_exptl_crystal_density_diffrn 1.307
_exptl_crystal_density_method 'not measured'
_exptl_crystal_description plate
_exptl_crystal_F_000 768
_exptl_crystal_size_max 0.5
_exptl_crystal_size_mid 0.4
_exptl_crystal_size_min 0.07
_refine_diff_density_max 0.479
_refine_diff_density_min -0.275
_refine_ls_extinction_method none
_refine_ls_goodness_of_fit_ref 1.042
_refine_ls_hydrogen_treatment constr
_refine_ls_matrix_type full
_refine_ls_number_parameters 501
_refine_ls_number_reflns 8997
_refine_ls_number_restraints 26
_refine_ls_restrained_S_all 1.040
_refine_ls_R_factor_all 0.0942
_refine_ls_R_factor_gt 0.0579
_refine_ls_shift/su_max 0.000
_refine_ls_shift/su_mean 0.000
_refine_ls_structure_factor_coef Fsqd
_refine_ls_weighting_details 'calc w=1/[\s^2^(Fo^2^)+(0.0871P)^2^+0.3671P] where P=(Fo^2^+2Fc^2^)/3'
_refine_ls_weighting_scheme calc
_refine_ls_wR_factor_gt 0.1498
_refine_ls_wR_factor_ref 0.1691
_reflns_number_gt 5924
_reflns_number_total 8997
_reflns_threshold_expression I>2\s(I)
_cod_data_source_file hb2095.cif
_cod_data_source_block I
_cod_original_cell_volume 1831.5(9)
_cod_database_code 2209845
_cod_database_fobs_code 2209845

loop_
_symmetry_equiv_pos_as_xyz
'x, y, z'
'-x, -y, -z'

loop_
_atom_site_type_symbol
_atom_site_label
_atom_site_fract_x
_atom_site_fract_y
_atom_site_fract_z
_atom_site_U_iso_or_equiv
_atom_site_adp_type
_atom_site_calc_flag
_atom_site_refinement_flags
_atom_site_occupancy
_atom_site_disorder_assembly
_atom_site_disorder_group
O O1 0.31161(14) -0.04065(14) 0.60839(14) 0.0333(4) Uani d . 1 . .
N N1 0.25617(16) 0.12137(17) 0.64951(15) 0.0254(4) Uani d . 1 . .
C C1 0.33408(19) 0.0673(2) 0.65680(18) 0.0273(5) Uani d . 1 . .
H H1 0.4129 0.1137 0.7021 0.033 Uiso calc R 1 . .
C C2 0.1351(2) 0.0559(2) 0.5769(2) 0.0339(6) Uani d . 1 . .
H H2C 0.1387 0.0385 0.5038 0.051 Uiso calc R 1 . .
H H2D 0.0855 0.1049 0.5891 0.051 Uiso calc R 1 . .
H H2E 0.1000 -0.0194 0.5891 0.051 Uiso calc R 1 . .
C C3 0.2873(2) 0.2479(2) 0.70856(19) 0.0289(5) Uani d . 1 . .
H H3C 0.3732 0.2839 0.7456 0.043 Uiso calc R 1 . .
H H3D 0.2419 0.2557 0.7601 0.043 Uiso calc R 1 . .
H H3E 0.2676 0.2892 0.6596 0.043 Uiso calc R 1 . .
O O2 0.3715(3) 0.2357(4) 0.4735(4) 0.0340(8) Uani d PDU 0.863(3) A 1
C C4 0.3017(3) 0.2879(3) 0.4568(2) 0.0286(6) Uani d PD 0.863(3) A 1
H H4 0.2300 0.2649 0.4762 0.034 Uiso calc PR 0.863(3) A 1
N N2 0.3185(2) 0.3742(2) 0.41351(19) 0.0303(6) Uani d PDU 0.863(3) A 1
C C5 0.2340(3) 0.4366(3) 0.4046(3) 0.0385(8) Uani d PDU 0.863(3) A 1
H H5C 0.1650 0.3985 0.4263 0.058 Uiso calc PR 0.863(3) A 1
H H5D 0.2069 0.4324 0.3312 0.058 Uiso calc PR 0.863(3) A 1
H H5E 0.2735 0.5207 0.4504 0.058 Uiso calc PR 0.863(3) A 1
C C6 0.4232(3) 0.4124(3) 0.3775(3) 0.0414(8) Uani d PD 0.863(3) A 1
H H6A 0.4823 0.3801 0.4046 0.062 Uiso calc PR 0.863(3) A 1
H H6B 0.4584 0.5001 0.4035 0.062 Uiso calc PR 0.863(3) A 1
H H6C 0.3995 0.3826 0.3000 0.062 Uiso calc PR 0.863(3) A 1
O O2C 0.346(3) 0.226(3) 0.483(3) 0.0340(8) Uani d PD 0.137(3) A 2
C C4C 0.3427(17) 0.2992(18) 0.4379(17) 0.0286(6) Uani d PD 0.137(3) A 2
H H4C 0.4020 0.3192 0.4033 0.034 Uiso calc PR 0.137(3) A 2
N N2C 0.2618(13) 0.3525(13) 0.4335(12) 0.0303(6) Uani d PD 0.137(3) A 2
C C5C 0.278(2) 0.453(2) 0.396(2) 0.0385(8) Uani d PD 0.137(3) A 2
H H5C1 0.3564 0.4762 0.3839 0.058 Uiso calc PR 0.137(3) A 2
H H5C2 0.2731 0.5202 0.4498 0.058 Uiso calc PR 0.137(3) A 2
H H5C3 0.2149 0.4300 0.3304 0.058 Uiso calc PR 0.137(3) A 2
C C6C 0.1593(14) 0.3203(18) 0.4742(15) 0.0414(8) Uani d PD 0.137(3) A 2
H H6C1 0.1419 0.2387 0.4763 0.062 Uiso calc PR 0.137(3) A 2
H H6C2 0.0894 0.3239 0.4280 0.062 Uiso calc PR 0.137(3) A 2
H H6C3 0.1779 0.3765 0.5457 0.062 Uiso calc PR 0.137(3) A 2
O O3 0.74920(14) 0.90029(14) 0.89433(13) 0.0282(4) Uani d . 1 B 1
N N3 0.67255(15) 0.96148(16) 0.76250(14) 0.0227(4) Uani d . 1 B 1
C C7 0.76129(19) 0.96283(19) 0.83541(17) 0.0230(4) Uani d . 1 B 1
H H7 0.8398 1.0146 0.8441 0.028 Uiso calc R 1 B 1
C C8 0.54917(19) 0.8842(2) 0.74269(19) 0.0297(5) Uani d . 1 B 1
H H8A 0.5196 0.8268 0.6704 0.045 Uiso calc R 1 B 1
H H8B 0.4991 0.9332 0.7514 0.045 Uiso calc R 1 B 1
H H8C 0.5458 0.8408 0.7930 0.045 Uiso calc R 1 B 1
C C9 0.6923(2) 1.0345(2) 0.69487(19) 0.0297(5) Uani d . 1 B 1
H H9A 0.7775 1.0835 0.7154 0.045 Uiso calc R 1 B 1
H H9B 0.6456 1.0869 0.7029 0.045 Uiso calc R 1 B 1
H H9C 0.6670 0.9821 0.6210 0.045 Uiso calc R 1 B 1
O O4 -0.02849(16) 0.91253(15) 0.72569(14) 0.0369(4) Uani d . 1 C 1
N N4 0.08930(17) 0.84605(17) 0.82835(16) 0.0279(4) Uani d . 1 C 1
C C10 -0.0153(2) 0.8451(2) 0.77530(19) 0.0292(5) Uani d . 1 C 1
H H10 -0.0858 0.7872 0.7758 0.035 Uiso calc R 1 C 1
C C11 0.2020(2) 0.9313(2) 0.8325(2) 0.0362(6) Uani d . 1 C 1
H H11A 0.1864 0.9800 0.7895 0.054 Uiso calc R 1 C 1
H H11B 0.2513 0.8879 0.8050 0.054 Uiso calc R 1 C 1
H H11C 0.2444 0.9834 0.9059 0.054 Uiso calc R 1 C 1
C C12 0.0940(2) 0.7637(2) 0.8862(2) 0.0334(5) Uani d . 1 C 1
H H12A 0.1253 0.8087 0.9622 0.050 Uiso calc R 1 C 1
H H12B 0.1466 0.7213 0.8648 0.050 Uiso calc R 1 C 1
H H12C 0.0133 0.7055 0.8705 0.050 Uiso calc R 1 C 1
C C1A 0.66115(19) 0.25181(19) 0.91647(17) 0.0243(4) Uani d . 1 D 1
H H1A1 0.7288 0.2446 0.8946 0.029 Uiso calc R 1 D 1
C C2A 0.5985(2) 0.1667(2) 0.95465(19) 0.0306(5) Uani d . 1 D 1
H H2A1 0.6243 0.1024 0.9593 0.037 Uiso calc R 1 D 1
C C3A 0.4998(2) 0.1754(2) 0.98562(19) 0.0345(6) Uani d . 1 D 1
H H3A1 0.4573 0.1171 1.0113 0.041 Uiso calc R 1 D 1
C C4A 0.4623(2) 0.2699(2) 0.9792(2) 0.0378(6) Uani d . 1 D 1
H H4A 0.3942 0.2763 1.0006 0.045 Uiso calc R 1 D 1
C C5A 0.52493(19) 0.3549(2) 0.94137(19) 0.0296(5) Uani d . 1 D 1
H H5A 0.4987 0.4189 0.9368 0.035 Uiso calc R 1 D 1
C C6A 0.62514(17) 0.34758(19) 0.91011(16) 0.0204(4) Uani d . 1 D 1
C C7A 0.69330(17) 0.44472(17) 0.87167(16) 0.0177(4) Uani d . 1 . 1
H H7A 0.6328 0.4737 0.8378 0.021 Uiso calc R 1 . 1
C C8A 0.74507(17) 0.39330(17) 0.78589(16) 0.0169(4) Uani d . 1 E 1
C C9A 0.66703(16) 0.32301(17) 0.68478(16) 0.0172(4) Uani d . 1 E 1
C C10A 0.70693(17) 0.26725(17) 0.60476(16) 0.0179(4) Uani d . 1 E 1
C C11A 0.82808(17) 0.28056(17) 0.62340(15) 0.0165(4) Uani d . 1 E 1
C C12A 0.90828(16) 0.35043(17) 0.72367(16) 0.0168(4) Uani d . 1 E 1
C C13A 0.86555(17) 0.40571(17) 0.80272(16) 0.0171(4) Uani d . 1 E 1
H H13A 0.9204 0.4535 0.8705 0.021 Uiso calc R 1 E 1
C C1B 1.23977(18) 0.51700(19) 0.75398(17) 0.0219(4) Uani d . 1 E 1
H H1B1 1.2799 0.4829 0.7968 0.026 Uiso calc R 1 E 1
C C2B 1.3062(2) 0.6099(2) 0.72625(18) 0.0276(5) Uani d . 1 E 1
H H2B1 1.3912 0.6391 0.7510 0.033 Uiso calc R 1 E 1
C C3B 1.2499(2) 0.6601(2) 0.66308(19) 0.0299(5) Uani d . 1 E 1
H H3B1 1.2957 0.7234 0.6443 0.036 Uiso calc R 1 E 1
C C4B 1.1258(2) 0.6171(2) 0.62755(19) 0.0288(5) Uani d . 1 E 1
H H4B 1.0863 0.6507 0.5838 0.035 Uiso calc R 1 E 1
C C5B 1.05914(19) 0.5250(2) 0.65568(18) 0.0244(5) Uani d . 1 E 1
H H5B 0.9742 0.4966 0.6310 0.029 Uiso calc R 1 E 1
C C6B 1.11444(17) 0.47313(18) 0.71952(16) 0.0186(4) Uani d . 1 E 1
C C7B 1.04044(16) 0.36534(17) 0.74297(15) 0.0165(4) Uani d . 1 E 1
H H7B 1.0418 0.2932 0.6898 0.020 Uiso calc R 1 E 1
C C8B 1.09230(16) 0.35832(17) 0.85051(15) 0.0164(4) Uani d . 1 E 1
C C9B 1.06900(16) 0.24441(17) 0.85955(16) 0.0176(4) Uani d . 1 E 1
C C10B 1.11424(17) 0.23081(18) 0.95522(17) 0.0190(4) Uani d . 1 E 1
C C11B 1.18962(17) 0.33193(18) 1.04200(16) 0.0190(4) Uani d . 1 E 1
C C12B 1.21629(17) 0.44726(18) 1.03517(16) 0.0179(4) Uani d . 1 . 1
C C13B 1.16358(17) 0.45734(18) 0.93973(16) 0.0180(4) Uani d . 1 E 1
H H13B 1.1769 0.5352 0.9355 0.022 Uiso calc R 1 E 1
O O1A 0.54856(12) 0.30995(14) 0.66641(12) 0.0223(3) Uani d . 1 E 1
H H1A 0.5127 0.2738 0.6018 0.033 Uiso calc R 1 E 1
O O2A 0.62121(12) 0.20383(14) 0.50824(11) 0.0232(3) Uani d . 1 E 1
H H2A 0.6411 0.1496 0.4738 0.035 Uiso calc R 1 E 1
O O3A 0.87216(12) 0.22918(13) 0.54627(11) 0.0216(3) Uani d . 1 E 1
H H3A 0.8160 0.1714 0.4986 0.032 Uiso calc R 1 E 1
O O1B 1.00058(13) 0.14664(13) 0.77173(12) 0.0223(3) Uani d . 1 E 1
H H1B 1.0080 0.0846 0.7814 0.033 Uiso calc R 1 E 1
O O2B 1.07824(13) 0.11569(13) 0.95740(12) 0.0254(3) Uani d . 1 E 1
H H2B 1.1297 0.1102 1.0044 0.038 Uiso calc R 1 E 1
O O3B 1.23926(14) 0.32294(14) 1.13777(11) 0.0248(3) Uani d . 1 E 1
H H3B 1.2480 0.2565 1.1273 0.037 Uiso calc R 1 E 1

loop_
_atom_site_aniso_label
_atom_site_aniso_U_11
_atom_site_aniso_U_22
_atom_site_aniso_U_33
_atom_site_aniso_U_12
_atom_site_aniso_U_13
_atom_site_aniso_U_23
O1 0.0238(8) 0.0261(9) 0.0415(10) 0.0084(7) 0.0040(7) 0.0026(7)
N1 0.0164(8) 0.0255(10) 0.0289(10) 0.0052(7) 0.0048(7) 0.0048(8)
C1 0.0174(10) 0.0273(12) 0.0315(12) 0.0054(9) 0.0065(9) 0.0046(9)
C2 0.0197(11) 0.0335(13) 0.0387(13) 0.0081(10) 0.0004(10) 0.0044(11)
C3 0.0229(11) 0.0270(12) 0.0345(13) 0.0079(9) 0.0100(10) 0.0068(10)
O2 0.032(2) 0.0377(13) 0.0331(15) 0.0185(16) 0.0002(13) 0.0127(9)
C4 0.0236(16) 0.0346(14) 0.0288(15) 0.0113(13) 0.0057(11) 0.0133(11)
N2 0.0261(13) 0.0292(12) 0.0349(13) 0.0098(11) 0.0047(10) 0.0130(10)
C5 0.042(2) 0.0393(17) 0.0422(17) 0.0238(18) 0.0086(18) 0.0183(13)
C6 0.0291(15) 0.0458(18) 0.0372(16) 0.0013(13) 0.0001(12) 0.0155(14)
O2C 0.032(2) 0.0377(13) 0.0331(15) 0.0185(16) 0.0002(13) 0.0127(9)
C4C 0.0236(16) 0.0346(14) 0.0288(15) 0.0113(13) 0.0057(11) 0.0133(11)
N2C 0.0261(13) 0.0292(12) 0.0349(13) 0.0098(11) 0.0047(10) 0.0130(10)
C5C 0.042(2) 0.0393(17) 0.0422(17) 0.0238(18) 0.0086(18) 0.0183(13)
C6C 0.0291(15) 0.0458(18) 0.0372(16) 0.0013(13) 0.0001(12) 0.0155(14)
O3 0.0260(8) 0.0304(8) 0.0328(9) 0.0112(7) 0.0058(7) 0.0190(7)
N3 0.0176(8) 0.0233(9) 0.0283(9) 0.0055(7) 0.0047(7) 0.0141(8)
C7 0.0171(10) 0.0237(11) 0.0288(11) 0.0067(8) 0.0052(8) 0.0117(9)
C8 0.0184(10) 0.0338(13) 0.0349(13) 0.0040(9) 0.0039(9) 0.0172(10)
C9 0.0291(12) 0.0292(12) 0.0350(13) 0.0090(10) 0.0079(10) 0.0201(10)
O4 0.0376(10) 0.0250(9) 0.0453(10) 0.0112(7) 0.0043(8) 0.0133(8)
N4 0.0237(9) 0.0256(10) 0.0374(11) 0.0089(8) 0.0103(8) 0.0147(8)
C10 0.0255(11) 0.0216(11) 0.0384(13) 0.0076(9) 0.0073(10) 0.0095(10)
C11 0.0234(11) 0.0357(14) 0.0488(15) 0.0068(10) 0.0121(11) 0.0163(12)
C12 0.0345(13) 0.0324(13) 0.0397(14) 0.0155(11) 0.0118(11) 0.0178(11)
C1A 0.0184(10) 0.0257(11) 0.0270(11) 0.0043(8) 0.0065(8) 0.0103(9)
C2A 0.0290(12) 0.0269(12) 0.0319(12) 0.0028(10) 0.0063(10) 0.0135(10)
C3A 0.0273(12) 0.0354(13) 0.0306(13) -0.0048(10) 0.0088(10) 0.0128(10)
C4A 0.0221(11) 0.0454(15) 0.0407(14) 0.0019(11) 0.0175(11) 0.0117(12)
C5A 0.0192(11) 0.0319(12) 0.0354(13) 0.0073(9) 0.0103(9) 0.0085(10)
C6A 0.0125(9) 0.0240(10) 0.0196(10) 0.0014(8) 0.0028(7) 0.0061(8)
C7A 0.0134(9) 0.0186(10) 0.0207(10) 0.0060(7) 0.0038(7) 0.0066(8)
C8A 0.0148(9) 0.0158(9) 0.0217(10) 0.0053(7) 0.0057(8) 0.0088(8)
C9A 0.0108(9) 0.0184(10) 0.0238(10) 0.0039(7) 0.0046(7) 0.0112(8)
C10A 0.0147(9) 0.0169(9) 0.0207(10) 0.0028(7) 0.0025(7) 0.0092(8)
C11A 0.0143(9) 0.0161(9) 0.0207(10) 0.0037(7) 0.0057(7) 0.0105(8)
C12A 0.0122(9) 0.0175(9) 0.0230(10) 0.0040(7) 0.0050(7) 0.0118(8)
C13A 0.0127(9) 0.0164(9) 0.0205(10) 0.0023(7) 0.0029(7) 0.0081(8)
C1B 0.0160(10) 0.0229(11) 0.0282(11) 0.0061(8) 0.0072(8) 0.0112(9)
C2B 0.0181(10) 0.0285(12) 0.0336(12) 0.0020(9) 0.0093(9) 0.0123(10)
C3B 0.0281(12) 0.0278(12) 0.0332(12) 0.0024(9) 0.0120(10) 0.0160(10)
C4B 0.0275(11) 0.0281(12) 0.0333(12) 0.0068(9) 0.0068(10) 0.0195(10)
C5B 0.0176(10) 0.0272(11) 0.0300(11) 0.0054(8) 0.0065(8) 0.0158(9)
C6B 0.0155(9) 0.0195(10) 0.0231(10) 0.0054(8) 0.0087(8) 0.0094(8)
C7B 0.0125(9) 0.0169(9) 0.0204(9) 0.0040(7) 0.0033(7) 0.0094(8)
C8B 0.0104(8) 0.0199(10) 0.0218(10) 0.0064(7) 0.0055(7) 0.0102(8)
C9B 0.0099(8) 0.0182(10) 0.0250(10) 0.0042(7) 0.0053(7) 0.0084(8)
C10B 0.0138(9) 0.0182(10) 0.0279(11) 0.0059(8) 0.0071(8) 0.0114(8)
C11B 0.0132(9) 0.0246(10) 0.0226(10) 0.0080(8) 0.0054(8) 0.0119(8)
C12B 0.0122(9) 0.0200(10) 0.0223(10) 0.0063(7) 0.0058(8) 0.0073(8)
C13B 0.0135(9) 0.0187(10) 0.0251(10) 0.0069(7) 0.0075(8) 0.0102(8)
O1A 0.0111(6) 0.0296(8) 0.0230(7) 0.0059(6) 0.0020(5) 0.0077(6)
O2A 0.0161(7) 0.0278(8) 0.0211(7) 0.0075(6) 0.0016(6) 0.0044(6)
O3A 0.0159(7) 0.0246(8) 0.0215(7) 0.0050(6) 0.0055(6) 0.0058(6)
O1B 0.0191(7) 0.0167(7) 0.0279(8) 0.0035(6) 0.0014(6) 0.0099(6)
O2B 0.0227(8) 0.0205(7) 0.0314(9) 0.0045(6) 0.0011(6) 0.0146(7)
O3B 0.0249(8) 0.0259(8) 0.0244(8) 0.0091(7) 0.0023(6) 0.0136(6)

loop_
_atom_type_symbol
_atom_type_description
_atom_type_scat_dispersion_real
_atom_type_scat_dispersion_imag
_atom_type_scat_source
C C 0.0033 0.0016 'International Tables Vol C Tables 4.2.6.8 and 6.1.1.4'
H H 0.0000 0.0000 'International Tables Vol C Tables 4.2.6.8 and 6.1.1.4'
N N 0.0061 0.0033 'International Tables Vol C Tables 4.2.6.8 and 6.1.1.4'
O O 0.0106 0.0060 'International Tables Vol C Tables 4.2.6.8 and 6.1.1.4'

loop_
_geom_angle_atom_site_label_1
_geom_angle_atom_site_label_2
_geom_angle_atom_site_label_3
_geom_angle_site_symmetry_1
_geom_angle_site_symmetry_3
_geom_angle
C1 N1 C3 . . 122.19(19)
C1 N1 C2 . . 120.15(19)
C3 N1 C2 . . 117.61(18)
O1 C1 N1 . . 124.5(2)
O1 C1 H1 . . 117.7
N1 C1 H1 . . 117.7
N1 C2 H2C . . 109.5
N1 C2 H2D . . 109.5
H2C C2 H2D . . 109.5
N1 C2 H2E . . 109.5
H2C C2 H2E . . 109.5
H2D C2 H2E . . 109.5
N1 C3 H3C . . 109.5
N1 C3 H3D . . 109.5
H3C C3 H3D . . 109.5
N1 C3 H3E . . 109.5
H3C C3 H3E . . 109.5
H3D C3 H3E . . 109.5
O2 C4 N2 . . 125.5(3)
O2 C4 H4 . . 117.3
N2 C4 H4 . . 117.3
C4 N2 C6 . . 121.4(3)
C4 N2 C5 . . 120.9(3)
C6 N2 C5 . . 117.6(3)
O2C C4C N2C . . 125(2)
O2C C4C H4C . . 117.5
N2C C4C H4C . . 117.5
C4C N2C C5C . . 121.0(16)
C4C N2C C6C . . 122.5(14)
C5C N2C C6C . . 116.3(15)
N2C C5C H5C1 . . 109.5
N2C C5C H5C2 . . 109.5
H5C1 C5C H5C2 . . 109.5
N2C C5C H5C3 . . 109.5
H5C1 C5C H5C3 . . 109.5
H5C2 C5C H5C3 . . 109.5
N2C C6C H6C1 . . 109.5
N2C C6C H6C2 . . 109.5
H6C1 C6C H6C2 . . 109.5
N2C C6C H6C3 . . 109.5
H6C1 C6C H6C3 . . 109.5
H6C2 C6C H6C3 . . 109.5
C7 N3 C8 . . 121.69(18)
C7 N3 C9 . . 122.10(18)
C8 N3 C9 . . 116.18(17)
O3 C7 N3 . . 124.5(2)
O3 C7 H7 . . 117.7
N3 C7 H7 . . 117.7
C10 N4 C11 . . 121.2(2)
C10 N4 C12 . . 121.1(2)
C11 N4 C12 . . 117.7(2)
O4 C10 N4 . . 125.9(2)
O4 C10 H10 . . 117.0
N4 C10 H10 . . 117.0
C2A C1A C6A . . 120.5(2)
C2A C1A H1A1 . . 119.7
C6A C1A H1A1 . . 119.7
C3A C2A C1A . . 120.4(2)
C3A C2A H2A1 . . 119.8
C1A C2A H2A1 . . 119.8
C2A C3A C4A . . 119.8(2)
C2A C3A H3A1 . . 120.1
C4A C3A H3A1 . . 120.1
C3A C4A C5A . . 119.8(2)
C3A C4A H4A . . 120.1
C5A C4A H4A . . 120.1
C6A C5A C4A . . 121.1(2)
C6A C5A H5A . . 119.4
C4A C5A H5A . . 119.4
C5A C6A C1A . . 118.4(2)
C5A C6A C7A . . 119.42(19)
C1A C6A C7A . . 122.20(18)
C8A C7A C12B . 2_767 114.82(16)
C8A C7A C6A . . 111.36(16)
C12B C7A C6A 2_767 . 110.94(16)
C8A C7A H7A . . 106.4
C12B C7A H7A 2_767 . 106.4
C6A C7A H7A . . 106.4
C13A C8A C9A . . 117.21(18)
C13A C8A C7A . . 124.12(17)
C9A C8A C7A . . 118.56(17)
O1A C9A C10A . . 120.22(17)
O1A C9A C8A . . 118.19(17)
C10A C9A C8A . . 121.59(17)
O2A C10A C9A . . 115.48(17)
O2A C10A C11A . . 124.19(18)
C9A C10A C11A . . 120.29(18)
O3A C11A C12A . . 118.16(16)
O3A C11A C10A . . 122.41(17)
C12A C11A C10A . . 119.42(18)
C13A C12A C11A . . 119.02(17)
C13A C12A C7B . . 121.93(17)
C11A C12A C7B . . 119.04(17)
C12A C13A C8A . . 122.47(18)
C12A C13A H13A . . 118.8
C8A C13A H13A . . 118.8
C2B C1B C6B . . 120.78(19)
C2B C1B H1B1 . . 119.6
C6B C1B H1B1 . . 119.6
C3B C2B C1B . . 120.7(2)
C3B C2B H2B1 . . 119.7
C1B C2B H2B1 . . 119.7
C2B C3B C4B . . 119.3(2)
C2B C3B H3B1 . . 120.4
C4B C3B H3B1 . . 120.4
C3B C4B C5B . . 120.2(2)
C3B C4B H4B . . 119.9
C5B C4B H4B . . 119.9
C4B C5B C6B . . 121.3(2)
C4B C5B H5B . . 119.3
C6B C5B H5B . . 119.3
C5B C6B C1B . . 117.68(18)
C5B C6B C7B . . 120.86(17)
C1B C6B C7B . . 121.26(17)
C8B C7B C12A . . 111.25(16)
C8B C7B C6B . . 114.99(16)
C12A C7B C6B . . 113.15(15)
C8B C7B H7B . . 105.5
C12A C7B H7B . . 105.5
C6B C7B H7B . . 105.5
C13B C8B C9B . . 117.82(17)
C13B C8B C7B . . 124.39(17)
C9B C8B C7B . . 117.77(17)
O1B C9B C10B . . 120.84(18)
O1B C9B C8B . . 118.11(17)
C10B C9B C8B . . 121.05(18)
O2B C10B C9B . . 116.17(18)
O2B C10B C11B . . 124.26(18)
C9B C10B C11B . . 119.55(18)
O3B C11B C10B . . 121.78(18)
O3B C11B C12B . . 117.43(18)
C10B C11B C12B . . 120.78(18)
C13B C12B C11B . . 117.77(18)
C13B C12B C7A . 2_767 122.50(18)
C11B C12B C7A . 2_767 119.62(17)
C8B C13B C12B . . 122.87(18)
C8B C13B H13B . . 118.6
C12B C13B H13B . . 118.6

loop_
_geom_bond_atom_site_label_1
_geom_bond_atom_site_label_2
_geom_bond_site_symmetry_2
_geom_bond_distance
O1 C1 . 1.248(3)
N1 C1 . 1.315(3)
N1 C3 . 1.459(3)
N1 C2 . 1.465(3)
C1 H1 . 0.9500
C2 H2C . 0.9800
C2 H2D . 0.9800
C2 H2E . 0.9800
C3 H3C . 0.9800
C3 H3D . 0.9800
C3 H3E . 0.9800
O2 C4 . 1.232(4)
C4 N2 . 1.339(3)
C4 H4 . 0.9500
N2 C6 . 1.455(4)
N2 C5 . 1.463(4)
C5 H5C . 0.9800
C5 H5D . 0.9800
C5 H5E . 0.9800
C6 H6A . 0.9800
C6 H6B . 0.9800
C6 H6C . 0.9800
O2C C4C . 1.234(17)
C4C N2C . 1.338(15)
C4C H4C . 0.9500
N2C C5C . 1.438(16)
N2C C6C . 1.459(15)
C5C H5C1 . 0.9800
C5C H5C2 . 0.9800
C5C H5C3 . 0.9800
C6C H6C1 . 0.9800
C6C H6C2 . 0.9800
C6C H6C3 . 0.9800
O3 C7 . 1.259(3)
N3 C7 . 1.317(3)
N3 C8 . 1.458(3)
N3 C9 . 1.463(3)
C7 H7 . 0.9500
C8 H8A . 0.9800
C8 H8B . 0.9800
C8 H8C . 0.9800
C9 H9A . 0.9800
C9 H9B . 0.9800
C9 H9C . 0.9800
O4 C10 . 1.235(3)
N4 C10 . 1.336(3)
N4 C11 . 1.451(3)
N4 C12 . 1.456(3)
C10 H10 . 0.9500
C11 H11A . 0.9800
C11 H11B . 0.9800
C11 H11C . 0.9800
C12 H12A . 0.9800
C12 H12B . 0.9800
C12 H12C . 0.9800
C1A C2A . 1.396(3)
C1A C6A . 1.397(3)
C1A H1A1 . 0.9500
C2A C3A . 1.375(4)
C2A H2A1 . 0.9500
C3A C4A . 1.392(4)
C3A H3A1 . 0.9500
C4A C5A . 1.392(3)
C4A H4A . 0.9500
C5A C6A . 1.390(3)
C5A H5A . 0.9500
C6A C7A . 1.530(3)
C7A C8A . 1.521(3)
C7A C12B 2_767 1.530(3)
C7A H7A . 1.0000
C8A C13A . 1.399(3)
C8A C9A . 1.401(3)
C9A O1A . 1.372(2)
C9A C10A . 1.385(3)
C10A O2A . 1.380(2)
C10A C11A . 1.403(3)
C11A O3A . 1.370(2)
C11A C12A . 1.400(3)
C12A C13A . 1.396(3)
C12A C7B . 1.530(3)
C13A H13A . 0.9500
C1B C2B . 1.391(3)
C1B C6B . 1.400(3)
C1B H1B1 . 0.9500
C2B C3B . 1.384(3)
C2B H2B1 . 0.9500
C3B C4B . 1.387(3)
C3B H3B1 . 0.9500
C4B C5B . 1.389(3)
C4B H4B . 0.9500
C5B C6B . 1.398(3)
C5B H5B . 0.9500
C6B C7B . 1.531(3)
C7B C8B . 1.524(3)
C7B H7B . 1.0000
C8B C13B . 1.393(3)
C8B C9B . 1.401(3)
C9B O1B . 1.369(2)
C9B C10B . 1.395(3)
C10B O2B . 1.377(2)
C10B C11B . 1.399(3)
C11B O3B . 1.383(2)
C11B C12B . 1.404(3)
C12B C13B . 1.397(3)
C12B C7A 2_767 1.530(3)
C13B H13B . 0.9500
O1A H1A . 0.8400
O2A H2A . 0.8400
O3A H3A . 0.8400
O1B H1B . 0.8400
O2B H2B . 0.8400
O3B H3B . 0.8400

loop_
_geom_hbond_atom_site_label_D
_geom_hbond_atom_site_label_H
_geom_hbond_atom_site_label_A
_geom_hbond_site_symmetry_A
_geom_hbond_distance_DH
_geom_hbond_distance_HA
_geom_hbond_distance_DA
_geom_hbond_angle_DHA
O1A H1A O2 . 0.84 2.05 2.805(5) 149
O1A H1A O2A . 0.84 2.21 2.671(2) 115
O2A H2A O1 2_656 0.84 1.82 2.661(2) 175
O3A H3A O1 2_656 0.84 1.90 2.739(2) 180
O1B H1B O4 1_645 0.84 1.95 2.702(2) 149
O1B H1B O2B . 0.84 2.29 2.706(2) 111
O2B H2B O3 2_767 0.84 1.88 2.722(2) 177
O3B H3B O3 2_767 0.84 1.90 2.735(2) 174
